data_1571361
loop_
_publ_author_name
'Li, Xing-Chi'
'Cheng, Ying'
'Wang, Xu-Dong'
'Tong, Shuo'
'Wang, Mei-Xiang'

_publ_section_title
;
 <i>De novo</i> synthesis of inherently chiral heteracalix[4]aromatics
 from enantioselective macrocyclization enabled by chiral phosphoric
 acid-catalyzed intramolecular S<sub>N</sub>Ar reaction.
;
_journal_issue 10
_journal_name_full 'Chemical science'
_journal_page_first 3610
_journal_page_last 3615
_journal_paper_doi 10.1039/d3sc06436k
_journal_volume 15
_journal_year 2024
_chemical_formula_sum 'C36.25 H42 N9 O4.5'
_chemical_formula_weight 675.79
_space_group_crystal_system hexagonal
_space_group_IT_number 180
_space_group_name_Hall 'P 62 2 (0 0 4)'
_space_group_name_H-M_alt 'P 62 2 2'
_atom_sites_solution_hydrogens geom
_audit_creation_method SHELXL-2018/3
_audit_update_record
;
2023-10-27 deposited with the CCDC.	2024-01-25 downloaded from the CCDC.
;
_cell_angle_alpha 90
_cell_angle_beta 90
_cell_angle_gamma 120
_cell_formula_units_Z 12
_cell_length_a 17.07750(10)
_cell_length_b 17.07750(10)
_cell_length_c 48.3005(3)
_cell_measurement_reflns_used 6484
_cell_measurement_temperature 100(2)
_cell_measurement_theta_max 62.491
_cell_measurement_theta_min 3.504
_cell_volume 12199.19(13)
_computing_cell_refinement 'CrysAlisPro 1.171.41.123a (Rigaku OD, 2022)'
_computing_data_collection 'CrysAlisPro 1.171.41.123a (Rigaku OD, 2022)'
_computing_data_reduction 'CrysAlisPro 1.171.41.123a (Rigaku OD, 2022)'
_computing_structure_refinement 'SHELXL-2018/3 (Sheldrick, 2018)'
_computing_structure_solution 'SHELXT 2014/5 (Sheldrick, 2014)'
_diffrn_ambient_temperature 100(2)
_diffrn_detector_area_resol_mean 10.0000
_diffrn_measured_fraction_theta_full 0.995
_diffrn_measured_fraction_theta_max 0.995
_diffrn_measurement_device_type 'XtaLAB Synergy R, DW system, HyPix'
_diffrn_measurement_method '\w scans'
_diffrn_radiation_type CuK\a
_diffrn_radiation_wavelength 1.54184
_diffrn_reflns_av_R_equivalents 0.1015
_diffrn_reflns_av_unetI/netI 0.0210
_diffrn_reflns_Laue_measured_fraction_full 0.995
_diffrn_reflns_Laue_measured_fraction_max 0.995
_diffrn_reflns_limit_h_max 19
_diffrn_reflns_limit_h_min -17
_diffrn_reflns_limit_k_max 19
_diffrn_reflns_limit_k_min -19
_diffrn_reflns_limit_l_max 55
_diffrn_reflns_limit_l_min -55
_diffrn_reflns_number 238456
_diffrn_reflns_point_group_measured_fraction_full 0.997
_diffrn_reflns_point_group_measured_fraction_max 0.997
_diffrn_reflns_theta_full 62.491
_diffrn_reflns_theta_max 62.491
_diffrn_reflns_theta_min 3.504
_exptl_absorpt_coefficient_mu 0.611
_exptl_absorpt_correction_T_max 1.00000
_exptl_absorpt_correction_T_min 0.47671
_exptl_absorpt_correction_type multi-scan
_exptl_crystal_colour colourless
_exptl_crystal_density_diffrn 1.104
_exptl_crystal_description block
_exptl_crystal_F_000 4302
_exptl_crystal_size_max 0.200
_exptl_crystal_size_mid 0.200
_exptl_crystal_size_min 0.050
_refine_diff_density_max 0.716
_refine_diff_density_min -0.214
_refine_diff_density_rms 0.069
_refine_ls_abs_structure_details
;
 Flack x determined using 2396 quotients [(I+)-(I-)]/[(I+)+(I-)]
 (Parsons, Flack and Wagner, Acta Cryst. B69 (2013) 249-259).
;
_refine_ls_abs_structure_Flack -0.03(7)
_refine_ls_extinction_coef 0.00044(7)
_refine_ls_extinction_expression Fc^*^=kFc[1+0.001xFc^2^\l^3^/sin(2\q)]^-1/4^
_refine_ls_extinction_method 'SHELXL-2018/3 (Sheldrick 2018)'
_refine_ls_goodness_of_fit_ref 1.014
_refine_ls_hydrogen_treatment constr
_refine_ls_matrix_type full
_refine_ls_number_parameters 482
_refine_ls_number_reflns 6484
_refine_ls_number_restraints 131
_refine_ls_restrained_S_all 1.021
_refine_ls_R_factor_all 0.0571
_refine_ls_R_factor_gt 0.0539
_refine_ls_shift/su_max 0.001
_refine_ls_shift/su_mean 0.000
_refine_ls_structure_factor_coef Fsqd
_refine_ls_weighting_details 'w=1/[\s^2^(Fo^2^)+(0.0925P)^2^+8.0000P] where P=(Fo^2^+2Fc^2^)/3'
_refine_ls_weighting_scheme calc
_refine_ls_wR_factor_gt 0.1454
_refine_ls_wR_factor_ref 0.1486
_reflns_Friedel_coverage 0.688
_reflns_Friedel_fraction_full 1.000
_reflns_Friedel_fraction_max 1.000
_reflns_number_gt 6082
_reflns_number_total 6484
_reflns_threshold_expression 'I > 2\s(I)'
_cod_data_source_file d3sc06436k2.cif
_cod_data_source_block A_CCDC2
_cod_original_cell_volume 12199.18(16)
_cod_original_sg_symbol_Hall 'P 62 2c (0 0 1)'
_cod_original_formula_sum 'C36.25 H42 N9 O4.50'
_cod_database_code 1571361
_shelx_shelxl_version_number 2018/3
_shelx_space_group_comment
;
The symmetry employed for this shelxl refinement is uniquely defined
by the following loop, which should always be used as a source of
symmetry information in preference to the above space-group names.
They are only intended as comments.
;

loop_
_space_group_symop_operation_xyz
'x, y, z'
'-y, x-y, z+2/3'
'-x+y, -x, z+1/3'
'-x, -y, z'
'y, -x+y, z+2/3'
'x-y, x, z+1/3'
'y, x, -z+2/3'
'x-y, -y, -z'
'-x, -x+y, -z+1/3'
'-y, -x, -z+2/3'
'-x+y, y, -z'
'x, x-y, -z+1/3'

loop_
_atom_site_label
_atom_site_type_symbol
_atom_site_fract_x
_atom_site_fract_y
_atom_site_fract_z
_atom_site_U_iso_or_equiv
_atom_site_adp_type
_atom_site_occupancy
_atom_site_site_symmetry_order
_atom_site_calc_flag
_atom_site_refinement_flags_posn
_atom_site_refinement_flags_adp
_atom_site_refinement_flags_occupancy
_atom_site_disorder_assembly
_atom_site_disorder_group
C1 C 0.1777(2) 0.6482(3) 0.54327(8) 0.0322(8) Uani 1 1 d . . . . .
C2 C 0.2914(2) 0.6370(2) 0.56080(8) 0.0322(8) Uani 1 1 d . . . . .
C3 C 0.2232(2) 0.6944(2) 0.58646(8) 0.0315(8) Uani 1 1 d . . . . .
C4 C 0.2818(3) 0.7577(3) 0.63227(8) 0.0402(9) Uani 1 1 d . . . . .
H4A H 0.265086 0.783534 0.647734 0.060 Uiso 1 1 calc R U . . .
H4B H 0.283690 0.704171 0.638647 0.060 Uiso 1 1 calc R U . . .
H4C H 0.341481 0.802658 0.625259 0.060 Uiso 1 1 calc R U . . .
C5 C 0.1543(3) 0.8353(3) 0.61279(7) 0.0322(8) Uani 1 1 d . . . . .
C6 C 0.1407(3) 0.7474(3) 0.61378(8) 0.0322(8) Uani 1 1 d . . . . .
C7 C 0.0546(3) 0.6747(3) 0.61795(7) 0.0321(8) Uani 1 1 d . . . . .
H7A H 0.046424 0.615444 0.617937 0.039 Uiso 1 1 calc R U . . .
C8 C -0.0203(3) 0.6849(3) 0.62217(7) 0.0315(8) Uani 1 1 d . . . . .
C9 C -0.0047(3) 0.7735(3) 0.62143(7) 0.0319(8) Uani 1 1 d . . . . .
H9A H -0.054002 0.783485 0.624504 0.038 Uiso 1 1 calc R U . . .
C10 C 0.0799(3) 0.8470(2) 0.61638(7) 0.0322(8) Uani 1 1 d . . . . .
C11 C 0.1245(4) 0.9965(3) 0.63671(8) 0.0504(11) Uani 1 1 d . . . . .
H11A H 0.113451 0.961536 0.653791 0.076 Uiso 1 1 calc R U . . .
H11B H 0.189630 1.037838 0.634526 0.076 Uiso 1 1 calc R U . . .
H11C H 0.093339 1.031499 0.637685 0.076 Uiso 1 1 calc R U . . .
C12 C 0.0978(2) 0.9671(2) 0.58699(8) 0.0303(8) Uani 1 1 d . . . . .
C13 C 0.1353(2) 1.0807(2) 0.55781(8) 0.0313(8) Uani 1 1 d . . . . .
C14 C 0.0836(2) 0.9414(2) 0.54108(7) 0.0302(8) Uani 1 1 d . . . . .
C15 C 0.0954(3) 0.7612(3) 0.52097(8) 0.0321(8) Uani 1 1 d . . . . .
H15A H 0.158354 0.802838 0.519534 0.038 Uiso 1 1 calc R U . . .
C16 C 0.0339(2) 0.7920(2) 0.52139(7) 0.0291(8) Uani 1 1 d . . . . .
C17 C -0.0584(3) 0.7299(3) 0.52340(7) 0.0320(8) Uani 1 1 d . . . . .
H17A H -0.100791 0.750408 0.524131 0.038 Uiso 1 1 calc R U . . .
C18 C -0.0877(3) 0.6385(2) 0.52434(8) 0.0336(8) Uani 1 1 d . . . . .
H18A H -0.150715 0.596292 0.525136 0.040 Uiso 1 1 calc R U . . .
C19 C -0.0268(3) 0.6076(2) 0.52412(8) 0.0327(8) Uani 1 1 d . . . . .
H19A H -0.047355 0.544653 0.524975 0.039 Uiso 1 1 calc R U . . .
C20 C 0.0640(3) 0.6696(2) 0.52266(7) 0.0301(8) Uani 1 1 d . . . . .
C21 C 0.3621(3) 0.5717(3) 0.53437(8) 0.0359(9) Uani 1 1 d . . . . .
H21A H 0.376996 0.613441 0.518483 0.043 Uiso 1 1 calc R U . . .
H21B H 0.304369 0.515665 0.530408 0.043 Uiso 1 1 calc R U . . .
C22 C 0.4362(3) 0.5506(3) 0.53919(8) 0.0374(9) Uani 1 1 d . . . . .
H22A H 0.443820 0.521902 0.522632 0.056 Uiso 1 1 calc R U . . .
H22B H 0.492701 0.606617 0.543116 0.056 Uiso 1 1 calc R U . . .
H22C H 0.420441 0.509337 0.554981 0.056 Uiso 1 1 calc R U . . .
C23 C -0.1158(3) 0.6027(3) 0.62451(8) 0.0337(8) Uani 1 1 d . . . . .
C24 C -0.1158(3) 0.5272(3) 0.64155(9) 0.0407(9) Uani 1 1 d . . . . .
H24A H -0.073970 0.510363 0.633211 0.061 Uiso 1 1 calc R U . . .
H24B H -0.096543 0.548381 0.660527 0.061 Uiso 1 1 calc R U . . .
H24C H -0.176905 0.474440 0.641823 0.061 Uiso 1 1 calc R U . . .
C25 C -0.1485(3) 0.5672(3) 0.59523(9) 0.0475(10) Uani 1 1 d . . . . .
H25A H -0.106233 0.551575 0.586504 0.071 Uiso 1 1 calc R U . . .
H25B H -0.208671 0.513256 0.596154 0.071 Uiso 1 1 calc R U . . .
H25C H -0.151375 0.613933 0.584262 0.071 Uiso 1 1 calc R U . . .
C26 C -0.1815(3) 0.6270(3) 0.63809(9) 0.0416(10) Uani 1 1 d . . . . .
H26A H -0.182703 0.675350 0.627518 0.062 Uiso 1 1 calc R U . . .
H26B H -0.242207 0.573615 0.638384 0.062 Uiso 1 1 calc R U . . .
H26C H -0.161846 0.647556 0.657087 0.062 Uiso 1 1 calc R U . . .
C27 C 0.2875(3) 0.9123(3) 0.58434(9) 0.0462(10) Uani 1 1 d . . . . .
H27A H 0.245402 0.875057 0.569461 0.055 Uiso 1 1 calc R U . . .
H27B H 0.327554 0.887602 0.588744 0.055 Uiso 1 1 calc R U . . .
C28 C 0.3423(3) 1.0083(3) 0.57514(9) 0.0391(9) Uani 1 1 d . . . . .
C29 C 0.4237(3) 1.0671(3) 0.58838(11) 0.0564(12) Uani 1 1 d . . . . .
H29A H 0.444796 1.045458 0.603072 0.068 Uiso 1 1 calc R U . . .
C30 C 0.4735(4) 1.1563(4) 0.58024(16) 0.0828(19) Uani 1 1 d . . . . .
H30A H 0.529416 1.195835 0.589028 0.099 Uiso 1 1 calc R U . . .
C31 C 0.4416(5) 1.1876(4) 0.55921(17) 0.088(2) Uani 1 1 d . . . . .
H31A H 0.475211 1.249169 0.553720 0.106 Uiso 1 1 calc R U . . .
C32 C 0.3638(4) 1.1320(4) 0.54656(15) 0.0781(19) Uani 1 1 d . . . . .
H32A H 0.342261 1.154564 0.532269 0.094 Uiso 1 1 calc R U . . .
C33 C 0.3142(3) 1.0419(4) 0.55399(10) 0.0557(12) Uani 1 1 d . . . . .
H33A H 0.260002 1.002753 0.544323 0.067 Uiso 1 1 calc R U . . .
C34 C 0.2034(4) 1.2336(3) 0.57388(9) 0.0513(12) Uani 1 1 d . . . . .
H34A H 0.227054 1.212668 0.589152 0.062 Uiso 1 1 calc R U . . .
H34B H 0.153234 1.241013 0.581141 0.062 Uiso 1 1 calc R U . . .
C35 C 0.2765(3) 1.3211(3) 0.56251(10) 0.0468(11) Uani 1 1 d . . . . .
H35A H 0.299704 1.366769 0.577200 0.070 Uiso 1 1 calc R U . . .
H35B H 0.325680 1.312824 0.555418 0.070 Uiso 1 1 calc R U . . .
H35C H 0.252183 1.341046 0.547441 0.070 Uiso 1 1 calc R U . . .
C36 C 0.4729(9) 0.9126(13) 0.5059(3) 0.054(3) Uani 0.25 1 d D . P . .
C37 C -0.588(2) 0.296(4) 0.6242(6) 0.089(4) Uani 0.125 1 d D U P A 1
H37A H -0.600435 0.325628 0.608568 0.107 Uiso 0.125 1 calc R U P A 1
H37B H -0.587196 0.242202 0.617076 0.107 Uiso 0.125 1 calc R U P A 1
C38 C -0.4949(18) 0.362(4) 0.6368(8) 0.089(4) Uani 0.125 1 d D U P A 1
H38A H -0.461142 0.415836 0.624685 0.107 Uiso 0.125 1 calc R U P A 1
H38B H -0.458386 0.332605 0.639388 0.107 Uiso 0.125 1 calc R U P A 1
C39 C -0.517(2) 0.390(3) 0.6651(8) 0.089(4) Uani 0.125 1 d D U P A 1
H39A H -0.492595 0.370660 0.680599 0.107 Uiso 0.125 1 calc R U P A 1
H39B H -0.490594 0.456701 0.666166 0.107 Uiso 0.125 1 calc R U P A 1
C40 C -0.620(2) 0.342(3) 0.6660(9) 0.089(4) Uani 0.125 1 d D U P A 1
H40A H -0.641243 0.316093 0.684704 0.107 Uiso 0.125 1 calc R U P A 1
H40B H -0.640617 0.385515 0.662239 0.107 Uiso 0.125 1 calc R U P A 1
C41 C -0.503(2) 0.390(3) 0.6198(8) 0.089(4) Uani 0.125 1 d D U P B 2
H41A H -0.506618 0.371286 0.600156 0.107 Uiso 0.125 1 calc R U P B 2
H41B H -0.482966 0.455004 0.620173 0.107 Uiso 0.125 1 calc R U P B 2
C42 C -0.596(2) 0.336(4) 0.6332(10) 0.089(4) Uani 0.125 1 d D U P B 2
H42A H -0.642644 0.299273 0.619246 0.107 Uiso 0.125 1 calc R U P B 2
H42B H -0.613597 0.377270 0.642246 0.107 Uiso 0.125 1 calc R U P B 2
C43 C -0.586(2) 0.275(3) 0.6548(9) 0.089(4) Uani 0.125 1 d D U P B 2
H43A H -0.594732 0.291363 0.673796 0.107 Uiso 0.125 1 calc R U P B 2
H43B H -0.630915 0.210657 0.651433 0.107 Uiso 0.125 1 calc R U P B 2
C44 C -0.489(2) 0.293(3) 0.6506(9) 0.089(4) Uani 0.125 1 d D U P B 2
H44A H -0.460193 0.300846 0.668894 0.107 Uiso 0.125 1 calc R U P B 2
H44B H -0.491216 0.241031 0.641251 0.107 Uiso 0.125 1 calc R U P B 2
N1 N 0.1649(2) 0.6837(2) 0.56592(6) 0.0319(7) Uani 1 1 d . . . . .
N2 N 0.2372(2) 0.6209(2) 0.53894(6) 0.0337(7) Uani 1 1 d . . . . .
N3 N 0.2895(2) 0.6745(2) 0.58478(6) 0.0336(7) Uani 1 1 d . . . . .
N4 N 0.2151(2) 0.7319(2) 0.61022(6) 0.0329(7) Uani 1 1 d . . . . .
N5 N 0.0905(2) 0.9351(2) 0.61308(6) 0.0342(7) Uani 1 1 d . . . . .
N6 N 0.0742(2) 0.9061(2) 0.56640(6) 0.0317(7) Uani 1 1 d . . . . .
N7 N 0.1272(2) 1.0561(2) 0.58389(6) 0.0321(7) Uani 1 1 d . . . . .
N8 N 0.1140(2) 1.02924(19) 0.53523(6) 0.0311(7) Uani 1 1 d . . . . .
N9 N 0.0643(2) 0.8859(2) 0.51908(6) 0.0332(7) Uani 1 1 d . . . . .
H9B H 0.070953 0.909120 0.502397 0.040 Uiso 1 1 calc R U . . .
O1 O 0.12511(18) 0.63707(18) 0.52095(5) 0.0357(6) Uani 1 1 d . . . . .
O2 O 0.35471(17) 0.61366(18) 0.55957(5) 0.0352(6) Uani 1 1 d . . . . .
O3 O 0.23729(18) 0.91052(17) 0.60870(6) 0.0382(6) Uani 1 1 d . . . . .
O4 O 0.17166(19) 1.16878(17) 0.55140(5) 0.0370(6) Uani 1 1 d . . . . .
O5 O 0.3771(7) 0.8538(9) 0.5155(2) 0.054(3) Uani 0.25 1 d D . P . .
O6 O -0.6583(17) 0.269(2) 0.6454(6) 0.089(4) Uani 0.125 1 d D . P A 1
O7 O -0.4358(17) 0.375(3) 0.6340(6) 0.089(4) Uani 0.125 1 d D . P B 2

loop_
_atom_site_aniso_label
_atom_site_aniso_U_11
_atom_site_aniso_U_22
_atom_site_aniso_U_33
_atom_site_aniso_U_23
_atom_site_aniso_U_13
_atom_site_aniso_U_12
C1 0.0295(19) 0.0294(19) 0.040(2) 0.0004(16) 0.0001(16) 0.0163(16)
C2 0.0266(18) 0.0272(18) 0.043(2) 0.0012(16) 0.0020(16) 0.0137(16)
C3 0.0284(19) 0.0267(18) 0.038(2) 0.0006(15) 0.0035(15) 0.0127(16)
C4 0.034(2) 0.047(2) 0.040(2) -0.0024(18) -0.0004(17) 0.0202(19)
C5 0.032(2) 0.0290(19) 0.0317(18) -0.0009(15) 0.0027(15) 0.0125(17)
C6 0.035(2) 0.0307(19) 0.0331(19) 0.0011(15) 0.0033(15) 0.0186(17)
C7 0.039(2) 0.0264(19) 0.0327(19) 0.0026(15) 0.0032(16) 0.0177(17)
C8 0.035(2) 0.0310(19) 0.0304(18) 0.0002(15) 0.0027(15) 0.0179(17)
C9 0.036(2) 0.0316(19) 0.0320(18) 0.0015(15) 0.0036(16) 0.0195(17)
C10 0.041(2) 0.0253(18) 0.0319(18) 0.0004(14) 0.0023(16) 0.0179(17)
C11 0.080(3) 0.033(2) 0.040(2) -0.0028(19) 0.004(2) 0.030(2)
C12 0.0284(18) 0.0254(18) 0.0384(19) -0.0003(15) 0.0027(15) 0.0143(15)
C13 0.0255(18) 0.0229(18) 0.045(2) -0.0012(16) 0.0016(15) 0.0119(15)
C14 0.0275(19) 0.0284(19) 0.0373(19) -0.0010(16) 0.0014(15) 0.0159(16)
C15 0.0257(18) 0.031(2) 0.0370(19) -0.0025(16) 0.0000(15) 0.0121(16)
C16 0.0338(19) 0.0241(18) 0.0316(18) -0.0003(14) -0.0012(15) 0.0160(16)
C17 0.031(2) 0.0300(19) 0.039(2) -0.0004(15) -0.0015(16) 0.0178(16)
C18 0.0256(18) 0.0270(19) 0.043(2) 0.0034(15) -0.0006(15) 0.0090(16)
C19 0.036(2) 0.0224(17) 0.040(2) -0.0008(15) -0.0006(16) 0.0146(16)
C20 0.032(2) 0.032(2) 0.0325(19) -0.0019(15) -0.0024(15) 0.0210(17)
C21 0.030(2) 0.035(2) 0.046(2) -0.0057(17) -0.0010(16) 0.0189(17)
C22 0.031(2) 0.034(2) 0.050(2) -0.0020(18) 0.0009(18) 0.0187(17)
C23 0.035(2) 0.0288(19) 0.039(2) 0.0034(16) 0.0040(16) 0.0167(17)
C24 0.038(2) 0.029(2) 0.055(2) 0.0069(18) 0.0060(18) 0.0173(18)
C25 0.041(2) 0.045(2) 0.045(2) -0.001(2) -0.0001(19) 0.013(2)
C26 0.038(2) 0.035(2) 0.054(2) 0.0070(18) 0.0075(18) 0.0198(19)
C27 0.042(2) 0.036(2) 0.052(2) 0.0045(19) 0.015(2) 0.014(2)
C28 0.0262(19) 0.033(2) 0.054(2) 0.0069(18) 0.0068(17) 0.0117(17)
C29 0.039(2) 0.049(3) 0.074(3) 0.000(2) -0.008(2) 0.016(2)
C30 0.042(3) 0.044(3) 0.128(5) -0.008(3) -0.001(3) -0.004(3)
C31 0.066(4) 0.048(3) 0.148(6) 0.039(4) 0.046(4) 0.027(3)
C32 0.055(3) 0.078(4) 0.112(5) 0.053(4) 0.031(3) 0.042(3)
C33 0.033(2) 0.067(3) 0.066(3) 0.022(2) 0.011(2) 0.024(2)
C34 0.071(3) 0.021(2) 0.045(2) -0.0046(17) 0.003(2) 0.011(2)
C35 0.043(2) 0.029(2) 0.064(3) -0.0028(19) -0.003(2) 0.0144(19)
C36 0.037(6) 0.063(7) 0.047(6) 0.019(5) 0.013(4) 0.014(5)
C37 0.080(7) 0.145(10) 0.070(7) -0.023(7) -0.017(6) 0.077(7)
C38 0.080(7) 0.145(10) 0.070(7) -0.023(7) -0.017(6) 0.077(7)
C39 0.080(7) 0.145(10) 0.070(7) -0.023(7) -0.017(6) 0.077(7)
C40 0.080(7) 0.145(10) 0.070(7) -0.023(7) -0.017(6) 0.077(7)
C41 0.080(7) 0.145(10) 0.070(7) -0.023(7) -0.017(6) 0.077(7)
C42 0.080(7) 0.145(10) 0.070(7) -0.023(7) -0.017(6) 0.077(7)
C43 0.080(7) 0.145(10) 0.070(7) -0.023(7) -0.017(6) 0.077(7)
C44 0.080(7) 0.145(10) 0.070(7) -0.023(7) -0.017(6) 0.077(7)
N1 0.0333(17) 0.0287(16) 0.0382(17) -0.0013(13) 0.0012(13) 0.0188(14)
N2 0.0341(17) 0.0311(16) 0.0395(17) -0.0032(13) 0.0003(14) 0.0191(14)
N3 0.0308(17) 0.0325(17) 0.0392(17) 0.0000(13) 0.0025(13) 0.0172(14)
N4 0.0305(16) 0.0333(17) 0.0355(16) 0.0003(13) 0.0021(13) 0.0163(14)
N5 0.0438(19) 0.0249(16) 0.0362(16) 0.0000(13) 0.0039(14) 0.0189(15)
N6 0.0326(17) 0.0240(16) 0.0386(17) 0.0013(13) 0.0025(13) 0.0142(13)
N7 0.0319(16) 0.0252(16) 0.0385(17) 0.0006(13) 0.0022(13) 0.0136(14)
N8 0.0312(16) 0.0219(15) 0.0390(17) 0.0016(12) 0.0031(13) 0.0124(13)
N9 0.0382(18) 0.0242(16) 0.0349(16) 0.0010(13) 0.0002(14) 0.0139(14)
O1 0.0371(14) 0.0394(15) 0.0412(14) -0.0064(11) -0.0036(11) 0.0271(13)
O2 0.0289(14) 0.0385(15) 0.0442(14) -0.0040(12) -0.0001(11) 0.0213(12)
O3 0.0363(15) 0.0259(14) 0.0444(15) -0.0003(11) 0.0078(12) 0.0095(12)
O4 0.0448(16) 0.0189(12) 0.0438(14) 0.0018(11) 0.0035(12) 0.0134(12)
O5 0.037(6) 0.063(7) 0.047(6) 0.019(5) 0.013(4) 0.014(5)
O6 0.080(7) 0.145(10) 0.070(7) -0.023(7) -0.017(6) 0.077(7)
O7 0.080(7) 0.145(10) 0.070(7) -0.023(7) -0.017(6) 0.077(7)

loop_
_atom_type_symbol
_atom_type_description
_atom_type_scat_dispersion_real
_atom_type_scat_dispersion_imag
_atom_type_scat_source
C C 0.0181 0.0091 'International Tables Vol C Tables 4.2.6.8 and 6.1.1.4'
H H 0.0000 0.0000 'International Tables Vol C Tables 4.2.6.8 and 6.1.1.4'
N N 0.0311 0.0180 'International Tables Vol C Tables 4.2.6.8 and 6.1.1.4'
O O 0.0492 0.0322 'International Tables Vol C Tables 4.2.6.8 and 6.1.1.4'

loop_
_geom_angle_atom_site_label_1
_geom_angle_atom_site_label_2
_geom_angle_atom_site_label_3
_geom_angle
_geom_angle_site_symmetry_1
_geom_angle_site_symmetry_3
_geom_angle_publ_flag
N1 C1 N2 128.5(3) . . ?
N1 C1 O1 118.2(3) . . ?
N2 C1 O1 113.3(3) . . ?
O2 C2 N3 113.7(3) . . ?
O2 C2 N2 119.1(3) . . ?
N3 C2 N2 127.2(3) . . ?
N3 C3 N1 125.5(3) . . ?
N3 C3 N4 118.1(3) . . ?
N1 C3 N4 116.3(3) . . ?
N4 C4 H4A 109.5 . . ?
N4 C4 H4B 109.5 . . ?
H4A C4 H4B 109.5 . . ?
N4 C4 H4C 109.5 . . ?
H4A C4 H4C 109.5 . . ?
H4B C4 H4C 109.5 . . ?
O3 C5 C10 118.3(3) . . ?
O3 C5 C6 123.3(3) . . ?
C10 C5 C6 118.4(4) . . ?
C7 C6 C5 119.9(3) . . ?
C7 C6 N4 119.6(3) . . ?
C5 C6 N4 120.4(3) . . ?
C6 C7 C8 122.7(4) . . ?
C6 C7 H7A 118.7 . . ?
C8 C7 H7A 118.7 . . ?
C7 C8 C9 116.3(4) . . ?
C7 C8 C23 121.3(3) . . ?
C9 C8 C23 122.2(3) . . ?
C10 C9 C8 122.2(4) . . ?
C10 C9 H9A 118.9 . . ?
C8 C9 H9A 118.9 . . ?
C9 C10 C5 120.5(3) . . ?
C9 C10 N5 120.0(3) . . ?
C5 C10 N5 119.5(4) . . ?
N5 C11 H11A 109.5 . . ?
N5 C11 H11B 109.5 . . ?
H11A C11 H11B 109.5 . . ?
N5 C11 H11C 109.5 . . ?
H11A C11 H11C 109.5 . . ?
H11B C11 H11C 109.5 . . ?
N6 C12 N7 126.0(3) . . ?
N6 C12 N5 116.3(3) . . ?
N7 C12 N5 117.7(3) . . ?
N7 C13 N8 128.6(3) . . ?
N7 C13 O4 119.6(3) . . ?
N8 C13 O4 111.7(3) . . ?
N6 C14 N8 125.8(3) . . ?
N6 C14 N9 118.2(3) . . ?
N8 C14 N9 116.0(3) . . ?
C20 C15 C16 119.3(3) . . ?
C20 C15 H15A 120.4 . . ?
C16 C15 H15A 120.4 . . ?
C15 C16 C17 119.6(3) . . ?
C15 C16 N9 120.4(3) . . ?
C17 C16 N9 120.0(3) . . ?
C18 C17 C16 119.7(3) . . ?
C18 C17 H17A 120.1 . . ?
C16 C17 H17A 120.1 . . ?
C17 C18 C19 120.9(4) . . ?
C17 C18 H18A 119.5 . . ?
C19 C18 H18A 119.5 . . ?
C20 C19 C18 118.7(3) . . ?
C20 C19 H19A 120.6 . . ?
C18 C19 H19A 120.6 . . ?
C19 C20 C15 121.7(3) . . ?
C19 C20 O1 118.2(3) . . ?
C15 C20 O1 120.0(3) . . ?
O2 C21 C22 106.3(3) . . ?
O2 C21 H21A 110.5 . . ?
C22 C21 H21A 110.5 . . ?
O2 C21 H21B 110.5 . . ?
C22 C21 H21B 110.5 . . ?
H21A C21 H21B 108.7 . . ?
C21 C22 H22A 109.5 . . ?
C21 C22 H22B 109.5 . . ?
H22A C22 H22B 109.5 . . ?
C21 C22 H22C 109.5 . . ?
H22A C22 H22C 109.5 . . ?
H22B C22 H22C 109.5 . . ?
C26 C23 C24 107.9(3) . . ?
C26 C23 C25 109.5(4) . . ?
C24 C23 C25 108.5(3) . . ?
C26 C23 C8 111.9(3) . . ?
C24 C23 C8 111.3(3) . . ?
C25 C23 C8 107.7(3) . . ?
C23 C24 H24A 109.5 . . ?
C23 C24 H24B 109.5 . . ?
H24A C24 H24B 109.5 . . ?
C23 C24 H24C 109.5 . . ?
H24A C24 H24C 109.5 . . ?
H24B C24 H24C 109.5 . . ?
C23 C25 H25A 109.5 . . ?
C23 C25 H25B 109.5 . . ?
H25A C25 H25B 109.5 . . ?
C23 C25 H25C 109.5 . . ?
H25A C25 H25C 109.5 . . ?
H25B C25 H25C 109.5 . . ?
C23 C26 H26A 109.5 . . ?
C23 C26 H26B 109.5 . . ?
H26A C26 H26B 109.5 . . ?
C23 C26 H26C 109.5 . . ?
H26A C26 H26C 109.5 . . ?
H26B C26 H26C 109.5 . . ?
O3 C27 C28 107.7(3) . . ?
O3 C27 H27A 110.2 . . ?
C28 C27 H27A 110.2 . . ?
O3 C27 H27B 110.2 . . ?
C28 C27 H27B 110.2 . . ?
H27A C27 H27B 108.5 . . ?
C33 C28 C29 118.2(4) . . ?
C33 C28 C27 121.5(4) . . ?
C29 C28 C27 120.3(4) . . ?
C30 C29 C28 120.4(5) . . ?
C30 C29 H29A 119.8 . . ?
C28 C29 H29A 119.8 . . ?
C29 C30 C31 119.5(6) . . ?
C29 C30 H30A 120.3 . . ?
C31 C30 H30A 120.3 . . ?
C32 C31 C30 120.5(5) . . ?
C32 C31 H31A 119.8 . . ?
C30 C31 H31A 119.8 . . ?
C31 C32 C33 120.8(6) . . ?
C31 C32 H32A 119.6 . . ?
C33 C32 H32A 119.6 . . ?
C28 C33 C32 120.7(5) . . ?
C28 C33 H33A 119.6 . . ?
C32 C33 H33A 119.6 . . ?
O4 C34 C35 107.2(4) . . ?
O4 C34 H34A 110.3 . . ?
C35 C34 H34A 110.3 . . ?
O4 C34 H34B 110.3 . . ?
C35 C34 H34B 110.3 . . ?
H34A C34 H34B 108.5 . . ?
C34 C35 H35A 109.5 . . ?
C34 C35 H35B 109.5 . . ?
H35A C35 H35B 109.5 . . ?
C34 C35 H35C 109.5 . . ?
H35A C35 H35C 109.5 . . ?
H35B C35 H35C 109.5 . . ?
C36 C36 O5 76.8(19) 11_556 11_556 ?
C36 C36 O5 72(2) 11_556 . ?
O5 C36 O5 99.6(15) 11_556 . ?
O6 C37 C38 109.9(15) . . ?
O6 C37 H37A 109.7 . . ?
C38 C37 H37A 109.7 . . ?
O6 C37 H37B 109.7 . . ?
C38 C37 H37B 109.7 . . ?
H37A C37 H37B 108.2 . . ?
C37 C38 C39 104.8(12) . . ?
C37 C38 H38A 110.8 . . ?
C39 C38 H38A 110.8 . . ?
C37 C38 H38B 110.8 . . ?
C39 C38 H38B 110.8 . . ?
H38A C38 H38B 108.9 . . ?
C40 C39 C38 104.3(13) . . ?
C40 C39 H39A 110.9 . . ?
C38 C39 H39A 110.9 . . ?
C40 C39 H39B 110.9 . . ?
C38 C39 H39B 110.9 . . ?
H39A C39 H39B 108.9 . . ?
O6 C40 C39 110.2(15) . . ?
O6 C40 H40A 109.6 . . ?
C39 C40 H40A 109.6 . . ?
O6 C40 H40B 109.6 . . ?
C39 C40 H40B 109.6 . . ?
H40A C40 H40B 108.1 . . ?
O7 C41 C42 111.6(15) . . ?
O7 C41 H41A 109.3 . . ?
C42 C41 H41A 109.3 . . ?
O7 C41 H41B 109.3 . . ?
C42 C41 H41B 109.3 . . ?
H41A C41 H41B 108.0 . . ?
C41 C42 C43 104.8(12) . . ?
C41 C42 H42A 110.8 . . ?
C43 C42 H42A 110.8 . . ?
C41 C42 H42B 110.8 . . ?
C43 C42 H42B 110.8 . . ?
H42A C42 H42B 108.9 . . ?
C44 C43 C42 104.2(12) . . ?
C44 C43 H43A 110.9 . . ?
C42 C43 H43A 110.9 . . ?
C44 C43 H43B 110.9 . . ?
C42 C43 H43B 110.9 . . ?
H43A C43 H43B 108.9 . . ?
O7 C44 C43 111.3(15) . . ?
O7 C44 H44A 109.4 . . ?
C43 C44 H44A 109.4 . . ?
C44 C44 H44A 40.3 12_566 . ?
O7 C44 H44B 109.4 . . ?
C43 C44 H44B 109.4 . . ?
C44 C44 H44B 77.2 12_566 . ?
H44A C44 H44B 108.0 . . ?
C1 N1 C3 113.0(3) . . ?
C1 N2 C2 112.0(3) . . ?
C2 N3 C3 113.7(3) . . ?
C3 N4 C6 119.9(3) . . ?
C3 N4 C4 120.8(3) . . ?
C6 N4 C4 119.2(3) . . ?
C12 N5 C10 117.7(3) . . ?
C12 N5 C11 120.9(3) . . ?
C10 N5 C11 117.7(3) . . ?
C14 N6 C12 113.9(3) . . ?
C13 N7 C12 112.7(3) . . ?
C13 N8 C14 112.8(3) . . ?
C14 N9 C16 123.6(3) . . ?
C14 N9 H9B 118.2 . . ?
C16 N9 H9B 118.2 . . ?
C1 O1 C20 117.9(3) . . ?
C2 O2 C21 118.1(3) . . ?
C5 O3 C27 117.5(3) . . ?
C13 O4 C34 118.0(3) . . ?
C36 O5 C36 31.3(12) 11_556 . ?
C40 O6 C37 105(2) . . ?
C41 O7 C44 104.5(17) . . ?

loop_
_geom_bond_atom_site_label_1
_geom_bond_atom_site_label_2
_geom_bond_distance
_geom_bond_site_symmetry_2
_geom_bond_publ_flag
C1 N1 1.320(5) . ?
C1 N2 1.330(5) . ?
C1 O1 1.355(4) . ?
C2 O2 1.328(4) . ?
C2 N3 1.332(5) . ?
C2 N2 1.338(5) . ?
C3 N3 1.336(5) . ?
C3 N1 1.352(5) . ?
C3 N4 1.355(5) . ?
C4 N4 1.457(5) . ?
C4 H4A 0.9800 . ?
C4 H4B 0.9800 . ?
C4 H4C 0.9800 . ?
C5 O3 1.371(5) . ?
C5 C10 1.392(6) . ?
C5 C6 1.400(5) . ?
C6 C7 1.384(5) . ?
C6 N4 1.433(5) . ?
C7 C8 1.390(6) . ?
C7 H7A 0.9500 . ?
C8 C9 1.399(5) . ?
C8 C23 1.534(5) . ?
C9 C10 1.381(6) . ?
C9 H9A 0.9500 . ?
C10 N5 1.432(5) . ?
C11 N5 1.461(5) . ?
C11 H11A 0.9800 . ?
C11 H11B 0.9800 . ?
C11 H11C 0.9800 . ?
C12 N6 1.347(5) . ?
C12 N7 1.350(5) . ?
C12 N5 1.354(5) . ?
C13 N7 1.313(5) . ?
C13 N8 1.332(5) . ?
C13 O4 1.346(4) . ?
C14 N6 1.337(5) . ?
C14 N8 1.350(5) . ?
C14 N9 1.351(5) . ?
C15 C20 1.379(5) . ?
C15 C16 1.390(5) . ?
C15 H15A 0.9500 . ?
C16 C17 1.394(5) . ?
C16 N9 1.421(5) . ?
C17 C18 1.381(5) . ?
C17 H17A 0.9500 . ?
C18 C19 1.382(5) . ?
C18 H18A 0.9500 . ?
C19 C20 1.375(6) . ?
C19 H19A 0.9500 . ?
C20 O1 1.409(4) . ?
C21 O2 1.450(5) . ?
C21 C22 1.497(5) . ?
C21 H21A 0.9900 . ?
C21 H21B 0.9900 . ?
C22 H22A 0.9800 . ?
C22 H22B 0.9800 . ?
C22 H22C 0.9800 . ?
C23 C26 1.525(6) . ?
C23 C24 1.530(5) . ?
C23 C25 1.530(6) . ?
C24 H24A 0.9800 . ?
C24 H24B 0.9800 . ?
C24 H24C 0.9800 . ?
C25 H25A 0.9800 . ?
C25 H25B 0.9800 . ?
C25 H25C 0.9800 . ?
C26 H26A 0.9800 . ?
C26 H26B 0.9800 . ?
C26 H26C 0.9800 . ?
C27 O3 1.447(5) . ?
C27 C28 1.493(6) . ?
C27 H27A 0.9900 . ?
C27 H27B 0.9900 . ?
C28 C33 1.370(6) . ?
C28 C29 1.398(6) . ?
C29 C30 1.379(8) . ?
C29 H29A 0.9500 . ?
C30 C31 1.382(10) . ?
C30 H30A 0.9500 . ?
C31 C32 1.333(10) . ?
C31 H31A 0.9500 . ?
C32 C33 1.383(8) . ?
C32 H32A 0.9500 . ?
C33 H33A 0.9500 . ?
C34 O4 1.448(5) . ?
C34 C35 1.493(6) . ?
C34 H34A 0.9900 . ?
C34 H34B 0.9900 . ?
C35 H35A 0.9800 . ?
C35 H35B 0.9800 . ?
C35 H35C 0.9800 . ?
C36 C36 0.80(3) 11_556 ?
C36 O5 1.47(2) 11_556 ?
C36 O5 1.502(12) . ?
C37 O6 1.467(13) . ?
C37 C38 1.537(13) . ?
C37 H37A 0.9900 . ?
C37 H37B 0.9900 . ?
C38 C39 1.555(13) . ?
C38 H38A 0.9900 . ?
C38 H38B 0.9900 . ?
C39 C40 1.528(13) . ?
C39 H39A 0.9900 . ?
C39 H39B 0.9900 . ?
C40 O6 1.466(13) . ?
C40 H40A 0.9900 . ?
C40 H40B 0.9900 . ?
C41 O7 1.461(13) . ?
C41 C42 1.533(13) . ?
C41 H41A 0.9900 . ?
C41 H41B 0.9900 . ?
C42 C43 1.542(13) . ?
C42 H42A 0.9900 . ?
C42 H42B 0.9900 . ?
C43 C44 1.536(13) . ?
C43 H43A 0.9900 . ?
C43 H43B 0.9900 . ?
C44 O7 1.463(14) . ?
C44 C44 2.03(6) 12_566 ?
C44 H44A 0.9900 . ?
C44 H44B 0.9900 . ?
N9 H9B 0.8800 . ?

loop_
_geom_torsion_atom_site_label_1
_geom_torsion_atom_site_label_2
_geom_torsion_atom_site_label_3
_geom_torsion_atom_site_label_4
_geom_torsion
_geom_torsion_site_symmetry_1
_geom_torsion_site_symmetry_2
_geom_torsion_site_symmetry_3
_geom_torsion_site_symmetry_4
_geom_torsion_publ_flag
O3 C5 C6 C7 -179.9(3) . . . . ?
C10 C5 C6 C7 0.7(5) . . . . ?
O3 C5 C6 N4 -0.5(6) . . . . ?
C10 C5 C6 N4 -180.0(3) . . . . ?
C5 C6 C7 C8 -2.1(6) . . . . ?
N4 C6 C7 C8 178.5(3) . . . . ?
C6 C7 C8 C9 1.3(5) . . . . ?
C6 C7 C8 C23 175.3(3) . . . . ?
C7 C8 C9 C10 1.0(5) . . . . ?
C23 C8 C9 C10 -173.0(3) . . . . ?
C8 C9 C10 C5 -2.4(6) . . . . ?
C8 C9 C10 N5 173.7(3) . . . . ?
O3 C5 C10 C9 -178.0(3) . . . . ?
C6 C5 C10 C9 1.5(5) . . . . ?
O3 C5 C10 N5 5.9(5) . . . . ?
C6 C5 C10 N5 -174.6(3) . . . . ?
C20 C15 C16 C17 -0.2(6) . . . . ?
C20 C15 C16 N9 -178.6(3) . . . . ?
C15 C16 C17 C18 -1.4(6) . . . . ?
N9 C16 C17 C18 177.0(3) . . . . ?
C16 C17 C18 C19 1.9(6) . . . . ?
C17 C18 C19 C20 -0.7(6) . . . . ?
C18 C19 C20 C15 -1.0(6) . . . . ?
C18 C19 C20 O1 -176.6(3) . . . . ?
C16 C15 C20 C19 1.5(6) . . . . ?
C16 C15 C20 O1 177.0(3) . . . . ?
C7 C8 C23 C26 161.5(3) . . . . ?
C9 C8 C23 C26 -24.8(5) . . . . ?
C7 C8 C23 C24 40.7(5) . . . . ?
C9 C8 C23 C24 -145.7(4) . . . . ?
C7 C8 C23 C25 -78.1(4) . . . . ?
C9 C8 C23 C25 95.5(4) . . . . ?
O3 C27 C28 C33 -99.1(5) . . . . ?
O3 C27 C28 C29 79.9(5) . . . . ?
C33 C28 C29 C30 0.2(8) . . . . ?
C27 C28 C29 C30 -178.8(5) . . . . ?
C28 C29 C30 C31 1.2(9) . . . . ?
C29 C30 C31 C32 -0.9(10) . . . . ?
C30 C31 C32 C33 -0.7(10) . . . . ?
C29 C28 C33 C32 -1.9(7) . . . . ?
C27 C28 C33 C32 177.1(5) . . . . ?
C31 C32 C33 C28 2.2(9) . . . . ?
O6 C37 C38 C39 -12(6) . . . . ?
C37 C38 C39 C40 -3(6) . . . . ?
C38 C39 C40 O6 17(6) . . . . ?
O7 C41 C42 C43 -8(6) . . . . ?
C41 C42 C43 C44 -4(5) . . . . ?
C42 C43 C44 O7 15(5) . . . . ?
C42 C43 C44 C44 175(4) . . . 12_566 ?
N2 C1 N1 C3 2.0(6) . . . . ?
O1 C1 N1 C3 -177.9(3) . . . . ?
N3 C3 N1 C1 1.7(5) . . . . ?
N4 C3 N1 C1 178.9(3) . . . . ?
N1 C1 N2 C2 -3.1(6) . . . . ?
O1 C1 N2 C2 176.8(3) . . . . ?
O2 C2 N2 C1 -179.8(3) . . . . ?
N3 C2 N2 C1 0.7(6) . . . . ?
O2 C2 N3 C3 -177.3(3) . . . . ?
N2 C2 N3 C3 2.2(6) . . . . ?
N1 C3 N3 C2 -3.6(5) . . . . ?
N4 C3 N3 C2 179.3(3) . . . . ?
N3 C3 N4 C6 -174.8(3) . . . . ?
N1 C3 N4 C6 7.8(5) . . . . ?
N3 C3 N4 C4 5.7(5) . . . . ?
N1 C3 N4 C4 -171.7(3) . . . . ?
C7 C6 N4 C3 71.9(5) . . . . ?
C5 C6 N4 C3 -107.5(4) . . . . ?
C7 C6 N4 C4 -108.6(4) . . . . ?
C5 C6 N4 C4 72.1(5) . . . . ?
N6 C12 N5 C10 14.5(5) . . . . ?
N7 C12 N5 C10 -165.9(3) . . . . ?
N6 C12 N5 C11 172.5(4) . . . . ?
N7 C12 N5 C11 -7.9(5) . . . . ?
C9 C10 N5 C12 -100.6(4) . . . . ?
C5 C10 N5 C12 75.5(5) . . . . ?
C9 C10 N5 C11 100.7(5) . . . . ?
C5 C10 N5 C11 -83.2(5) . . . . ?
N8 C14 N6 C12 0.4(5) . . . . ?
N9 C14 N6 C12 177.9(3) . . . . ?
N7 C12 N6 C14 1.1(5) . . . . ?
N5 C12 N6 C14 -179.3(3) . . . . ?
N8 C13 N7 C12 4.1(5) . . . . ?
O4 C13 N7 C12 -174.1(3) . . . . ?
N6 C12 N7 C13 -3.1(5) . . . . ?
N5 C12 N7 C13 177.4(3) . . . . ?
N7 C13 N8 C14 -2.8(5) . . . . ?
O4 C13 N8 C14 175.4(3) . . . . ?
N6 C14 N8 C13 0.3(5) . . . . ?
N9 C14 N8 C13 -177.3(3) . . . . ?
N6 C14 N9 C16 0.6(5) . . . . ?
N8 C14 N9 C16 178.3(3) . . . . ?
C15 C16 N9 C14 -92.5(5) . . . . ?
C17 C16 N9 C14 89.1(5) . . . . ?
N1 C1 O1 C20 4.2(5) . . . . ?
N2 C1 O1 C20 -175.7(3) . . . . ?
C19 C20 O1 C1 -109.5(4) . . . . ?
C15 C20 O1 C1 74.8(4) . . . . ?
N3 C2 O2 C21 179.6(3) . . . . ?
N2 C2 O2 C21 0.1(5) . . . . ?
C22 C21 O2 C2 -178.3(3) . . . . ?
C10 C5 O3 C27 -125.4(4) . . . . ?
C6 C5 O3 C27 55.1(5) . . . . ?
C28 C27 O3 C5 148.3(3) . . . . ?
N7 C13 O4 C34 2.1(5) . . . . ?
N8 C13 O4 C34 -176.3(4) . . . . ?
C35 C34 O4 C13 153.1(4) . . . . ?
O5 C36 O5 C36 -72.6(15) 11_556 . . 11_556 ?
C39 C40 O6 C37 -25(5) . . . . ?
C38 C37 O6 C40 23(6) . . . . ?
C42 C41 O7 C44 17(5) . . . . ?
C43 C44 O7 C41 -19(5) . . . . ?
C44 C44 O7 C41 -163(7) 12_566 . . . ?
